data_7062199
loop_
_publ_author_name
'Hulushe, Siya T.'
'Malan, Frederick P.'
'Hosten, Eric C.'
'Lobb, Kevin A.'
'Khanye, Setshaba D.'
'Watkins, Gareth M.'

_publ_section_title
;
 Photo-and thermoresponsive N-salicylideneaniline derivatives: solid-state
 studies and structural aspects
;
_journal_issue 43
_journal_name_full 'New Journal of Chemistry'
_journal_page_first 20940
_journal_page_last 20950
_journal_paper_doi 10.1039/D1NJ03056F
_journal_volume 46
_journal_year 2022
_chemical_compound_source Synthesized
_chemical_formula_moiety 'C14 H12 N2 O4'
_chemical_formula_sum 'C14 H12 N2 O4'
_chemical_formula_weight 272.26
_chemical_melting_point 471
_chemical_name_systematic '2-((E)-(4-methoxyphenylimino)methyl)-4-nitrophenol '
_space_group_crystal_system monoclinic
_space_group_IT_number 14
_space_group_name_Hall '-P 2yn'
_space_group_name_H-M_alt 'P 1 21/n 1'
_audit_creation_date 2021-02-28
_audit_creation_method
;
Olex2 1.2
(compiled 2016.02.19 svn.r3266 for OlexSys, GUI svn.r5155)
;
_audit_update_record
;
2021-03-25 deposited with the CCDC.	2022-10-24 downloaded from the CCDC.
;
_cell_angle_alpha 90
_cell_angle_beta 96.652(2)
_cell_angle_gamma 90
_cell_formula_units_Z 4
_cell_length_a 3.88381(10)
_cell_length_b 21.6182(5)
_cell_length_c 15.2697(3)
_cell_measurement_reflns_used 8457
_cell_measurement_temperature 298(2)
_cell_measurement_theta_max 152.66
_cell_measurement_theta_min 7.12
_cell_volume 1273.43(5)
_computing_molecular_graphics 'Olex2 (Dolomanov et al., 2009)'
_computing_publication_material 'Olex2 (Dolomanov et al., 2009)'
_computing_structure_refinement 'olex2.refine (Bourhis et al., 2015)'
_computing_structure_solution 'SIR2004 (Burla et al., 2007)'
_diffrn_ambient_temperature 298
_diffrn_measured_fraction_theta_full 0.9931
_diffrn_measured_fraction_theta_max 0.9931
_diffrn_measurement_device_type 'Bruker APEX-II CCD'
_diffrn_radiation_probe x-ray
_diffrn_radiation_type 'Cu K\a'
_diffrn_radiation_wavelength 1.54184
_diffrn_reflns_av_R_equivalents 0.0337
_diffrn_reflns_av_unetI/netI 0.0149
_diffrn_reflns_limit_h_max 4
_diffrn_reflns_limit_h_min -4
_diffrn_reflns_limit_k_max 26
_diffrn_reflns_limit_k_min -27
_diffrn_reflns_limit_l_max 14
_diffrn_reflns_limit_l_min -19
_diffrn_reflns_number 17323
_diffrn_reflns_theta_full 76.3270
_diffrn_reflns_theta_max 76.33
_diffrn_reflns_theta_min 3.56
_diffrn_source 'Rotating-anode X-ray tube'
_diffrn_source_type 'Rigaku (Mo) X-ray source'
_exptl_absorpt_coefficient_mu 0.888
_exptl_crystal_colour orange
_exptl_crystal_colour_primary orange
_exptl_crystal_density_diffrn 1.4200
_exptl_crystal_description block
_exptl_crystal_F_000 568.0757
_exptl_crystal_recrystallization_method Chloroform
_exptl_crystal_size_max 0.33
_exptl_crystal_size_mid 0.301
_exptl_crystal_size_min 0.28
_refine_diff_density_max 0.0997
_refine_diff_density_min -0.1865
_refine_diff_density_rms 0.0406
_refine_ls_d_res_high 0.7934
_refine_ls_d_res_low 12.4160
_refine_ls_goodness_of_fit_ref 1.1057
_refine_ls_hydrogen_treatment mixed
_refine_ls_matrix_type full
_refine_ls_number_constraints 20
_refine_ls_number_parameters 185
_refine_ls_number_reflns 2498
_refine_ls_number_restraints 0
_refine_ls_restrained_S_all 1.1057
_refine_ls_R_factor_all 0.0386
_refine_ls_R_factor_gt 0.0364
_refine_ls_shift/su_max 0.0001
_refine_ls_shift/su_mean 0.0000
_refine_ls_structure_factor_coef Fsqd
_refine_ls_weighting_details 'w=1/[\s^2^(Fo^2^)+(0.0632P)^2^+0.0739P] where P=(Fo^2^+2Fc^2^)/3'
_refine_ls_weighting_scheme calc
_refine_ls_wR_factor_gt 0.1045
_refine_ls_wR_factor_ref 0.1072
_reflns_Friedel_coverage 0.0
_reflns_limit_h_max 4
_reflns_limit_h_min -4
_reflns_limit_k_max 27
_reflns_limit_k_min 0
_reflns_limit_l_max 19
_reflns_limit_l_min -3
_reflns_number_gt 2284
_reflns_number_total 2498
_reflns_threshold_expression I>=2u(I)
_cod_data_source_file d1nj03056f2.cif
_cod_data_source_block SH04_RT
_cod_original_sg_symbol_H-M 'P 21/n'
_cod_database_code 7062199

loop_
_space_group_symop_id
_space_group_symop_operation_xyz
1 x,y,z
2 -x+1/2,y+1/2,-z+1/2
3 -x,-y,-z
4 x-1/2,-y-1/2,z-1/2

loop_
_atom_site_label
_atom_site_type_symbol
_atom_site_fract_x
_atom_site_fract_y
_atom_site_fract_z
_atom_site_U_iso_or_equiv
_atom_site_adp_type
_atom_site_occupancy
_atom_site_refinement_flags_posn
O4 O 0.5637(2) 0.27866(4) 0.48726(5) 0.0669(2) Uani 1.000000 .
O1 O 0.1621(2) 0.59485(4) 0.69534(5) 0.0682(2) Uani 1.000000 .
O3 O 0.8702(3) 0.57306(4) 1.08116(6) 0.0773(3) Uani 1.000000 .
N1 N 0.4224(2) 0.48620(4) 0.69436(6) 0.0543(2) Uani 1.000000 .
O2 O 0.5675(3) 0.65523(4) 1.09183(6) 0.0826(3) Uani 1.000000 .
N2 N 0.6692(2) 0.61302(4) 1.04849(6) 0.0585(2) Uani 1.000000 .
C11 C 0.4823(2) 0.54960(5) 0.82226(7) 0.0503(2) Uani 1.000000 .
C21 C 0.4683(3) 0.43238(5) 0.64464(7) 0.0512(2) Uani 1.000000 .
C12 C 0.2900(3) 0.59939(5) 0.77895(7) 0.0544(3) Uani 1.000000 .
C24 C 0.5233(3) 0.33066(5) 0.53510(7) 0.0537(3) Uani 1.000000 .
C15 C 0.5436(3) 0.60864(5) 0.95555(7) 0.0524(2) Uani 1.000000 .
C1 C 0.5436(3) 0.49329(5) 0.77576(7) 0.0538(3) Uani 1.000000 .
H1a H 0.6725(3) 0.46170(5) 0.80504(7) 0.0646(3) Uiso 1.000000 R
C16 C 0.6082(3) 0.55552(5) 0.91084(7) 0.0525(3) Uani 1.000000 .
H16 H 0.7359(3) 0.52363(5) 0.93975(7) 0.0630(3) Uiso 1.000000 R
C23 C 0.3623(3) 0.38413(5) 0.50138(7) 0.0571(3) Uani 1.000000 .
H23 H 0.2721(3) 0.38633(5) 0.44233(7) 0.0685(3) Uiso 1.000000 R
C22 C 0.3375(3) 0.43405(5) 0.55643(7) 0.0566(3) Uani 1.000000 .
H22 H 0.2296(3) 0.46994(5) 0.53362(7) 0.0679(3) Uiso 1.000000 R
C14 C 0.3578(3) 0.65798(5) 0.91415(8) 0.0587(3) Uani 1.000000 .
H14 H 0.3167(3) 0.69355(5) 0.94559(8) 0.0705(3) Uiso 1.000000 R
C25 C 0.6572(3) 0.32843(5) 0.62382(8) 0.0622(3) Uani 1.000000 .
H25 H 0.7661(3) 0.29260(5) 0.64650(8) 0.0747(3) Uiso 1.000000 R
C13 C 0.2373(3) 0.65312(5) 0.82665(8) 0.0619(3) Uani 1.000000 .
H13 H 0.1181(3) 0.68616(5) 0.79834(8) 0.0743(3) Uiso 1.000000 R
C26 C 0.6305(3) 0.37825(5) 0.67804(7) 0.0606(3) Uani 1.000000 .
H26 H 0.7205(3) 0.37605(5) 0.73711(7) 0.0727(3) Uiso 1.000000 R
C27 C 0.4158(3) 0.27861(6) 0.39740(8) 0.0679(3) Uani 1.000000 .
H27a H 0.520(2) 0.3108(3) 0.36605(18) 0.1018(5) Uiso 1.000000 GR
H27b H 0.457(2) 0.23931(18) 0.3713(2) 0.1018(5) Uiso 1.000000 GR
H27c H 0.1708(5) 0.2857(5) 0.39435(9) 0.1018(5) Uiso 1.000000 GR
H1 H 0.259(6) 0.5465(11) 0.6776(15) 0.152(8) Uiso 1.000000 .

loop_
_atom_site_aniso_label
_atom_site_aniso_U_11
_atom_site_aniso_U_22
_atom_site_aniso_U_33
_atom_site_aniso_U_12
_atom_site_aniso_U_13
_atom_site_aniso_U_23
O4 0.0773(5) 0.0553(4) 0.0671(5) 0.0060(4) 0.0040(4) 0.0012(3)
O1 0.0763(5) 0.0675(5) 0.0582(5) 0.0112(4) -0.0032(4) 0.0121(4)
O3 0.0891(6) 0.0732(5) 0.0649(5) 0.0086(4) -0.0104(4) 0.0038(4)
N1 0.0525(5) 0.0545(5) 0.0555(5) 0.0015(4) 0.0040(4) 0.0061(4)
O2 0.1133(8) 0.0653(5) 0.0694(5) 0.0043(5) 0.0108(5) -0.0098(4)
N2 0.0645(5) 0.0506(5) 0.0603(5) -0.0084(4) 0.0073(4) 0.0026(4)
C11 0.0446(5) 0.0498(5) 0.0564(6) -0.0004(4) 0.0061(4) 0.0079(4)
C21 0.0458(5) 0.0521(5) 0.0554(5) 0.0011(4) 0.0049(4) 0.0085(4)
C12 0.0493(5) 0.0558(5) 0.0582(6) 0.0012(4) 0.0071(4) 0.0128(4)
C24 0.0488(5) 0.0518(5) 0.0606(6) -0.0007(4) 0.0073(4) 0.0057(4)
C15 0.0504(5) 0.0507(5) 0.0565(6) -0.0047(4) 0.0083(4) 0.0059(4)
C1 0.0499(5) 0.0523(5) 0.0586(6) 0.0018(4) 0.0035(4) 0.0082(4)
C16 0.0501(5) 0.0483(5) 0.0586(6) -0.0001(4) 0.0047(4) 0.0090(4)
C23 0.0555(6) 0.0616(6) 0.0529(5) 0.0048(4) 0.0008(4) 0.0076(4)
C22 0.0538(6) 0.0554(6) 0.0589(6) 0.0089(4) -0.0001(4) 0.0110(4)
C14 0.0612(6) 0.0489(5) 0.0679(6) 0.0017(4) 0.0149(5) 0.0050(4)
C25 0.0670(6) 0.0540(6) 0.0642(6) 0.0094(5) 0.0012(5) 0.0134(5)
C13 0.0630(6) 0.0536(6) 0.0693(7) 0.0104(5) 0.0087(5) 0.0147(5)
C26 0.0657(6) 0.0592(6) 0.0546(6) 0.0065(5) -0.0025(5) 0.0101(4)
C27 0.0716(7) 0.0652(7) 0.0659(7) -0.0014(5) 0.0038(5) -0.0026(5)

loop_
_atom_type_symbol
_atom_type_scat_dispersion_real
_atom_type_scat_dispersion_imag
_atom_type_scat_Cromer_Mann_a1
_atom_type_scat_Cromer_Mann_a2
_atom_type_scat_Cromer_Mann_a3
_atom_type_scat_Cromer_Mann_a4
_atom_type_scat_Cromer_Mann_b1
_atom_type_scat_Cromer_Mann_b2
_atom_type_scat_Cromer_Mann_b3
_atom_type_scat_Cromer_Mann_b4
_atom_type_scat_Cromer_Mann_c
_atom_type_scat_source
_atom_type_scat_dispersion_source
H 0.00000 0.00000 0.49300 0.32291 0.14019 0.04081 10.51090 26.12570 3.14236 57.79970 0.0030380000826 'International Tables Volume C Table 6.1.1.4 (pp. 500-502)' 'Henke, Gullikson and Davis, At. Data and Nucl. Data Tables, 1993, 54, 2'
C 0.01920 0.00962 2.31000 1.02000 1.58860 0.86500 20.84390 10.20750 0.56870 51.65120 0.215599998832 'International Tables Volume C Table 6.1.1.4 (pp. 500-502)' 'Henke, Gullikson and Davis, At. Data and Nucl. Data Tables, 1993, 54, 2'
O 0.05239 0.03377 3.04850 2.28680 1.54630 0.86700 13.27710 5.70110 0.32390 32.90890 0.250800013542 'International Tables Volume C Table 6.1.1.4 (pp. 500-502)' 'Henke, Gullikson and Davis, At. Data and Nucl. Data Tables, 1993, 54, 2'
N 0.03256 0.01839 12.21260 3.13220 2.01250 1.16630 0.00570 9.89330 28.99750 0.58260 -11.5290002823 'International Tables Volume C Table 6.1.1.4 (pp. 500-502)' 'Henke, Gullikson and Davis, At. Data and Nucl. Data Tables, 1993, 54, 2'

loop_
_geom_angle_atom_site_label_1
_geom_angle_atom_site_label_2
_geom_angle_atom_site_label_3
_geom_angle
_geom_angle_site_symmetry_1
_geom_angle_site_symmetry_3
_geom_angle_publ_flag
C27 O4 C24 117.34(9) . . ?
C1 N1 C21 124.26(9) . . ?
O2 N2 O3 122.38(10) . . ?
C15 N2 O3 118.48(9) . . ?
C15 N2 O2 119.12(9) . . ?
C1 C11 C12 121.02(10) . . ?
C16 C11 C12 119.17(10) . . ?
C16 C11 C1 119.81(9) . . ?
C22 C21 N1 116.54(9) . . ?
C26 C21 N1 125.01(9) . . ?
C26 C21 C22 118.44(10) . . ?
C11 C12 O1 120.69(10) . . ?
C13 C12 O1 120.30(9) . . ?
C13 C12 C11 119.01(10) . . ?
C23 C24 O4 124.44(10) . . ?
C25 C24 O4 116.12(9) . . ?
C25 C24 C23 119.44(10) . . ?
C16 C15 N2 118.75(9) . . ?
C14 C15 N2 119.39(10) . . ?
C14 C15 C16 121.85(10) . . ?
C11 C1 N1 120.88(9) . . ?
C15 C16 C11 119.77(9) . . ?
C22 C23 C24 119.16(10) . . ?
C23 C22 C21 121.97(9) . . ?
C13 C14 C15 118.93(10) . . ?
C26 C25 C24 120.95(9) . . ?
C14 C13 C12 121.23(10) . . ?
C25 C26 C21 120.03(10) . . ?
N1 H1 O1 156(2) . . ?

loop_
_geom_bond_atom_site_label_1
_geom_bond_atom_site_label_2
_geom_bond_distance
_geom_bond_site_symmetry_2
_geom_bond_publ_flag
O4 C24 1.3597(13) . ?
O4 C27 1.4247(14) . ?
O1 C12 1.3189(13) . ?
O3 N2 1.2305(13) . ?
N1 C21 1.4118(14) . ?
N1 C1 1.2863(13) . ?
O2 N2 1.2195(13) . ?
N2 C15 1.4494(14) . ?
C11 C12 1.4281(14) . ?
C11 C1 1.4429(15) . ?
C11 C16 1.3899(14) . ?
C21 C22 1.3840(14) . ?
C21 C26 1.3970(14) . ?
C12 C13 1.3985(16) . ?
C24 C23 1.3849(14) . ?
C24 C25 1.3945(15) . ?
C15 C16 1.3739(15) . ?
C15 C14 1.3973(15) . ?
C23 C22 1.3781(16) . ?
C14 C13 1.3676(16) . ?
C25 C26 1.3697(16) . ?
